data_7020315
loop_
_publ_author_name
'Milanov, Andrian P.'
'Xu, Ke'
'Cwik, Stefan'
'Parala, Harish'
'de Los Arcos, Teresa'
'Becker, Hans-Werner'
'Rogalla, Detlef'
'Cross, Richard'
'Paul, Shashi'
'Devi, Anjana'

_publ_section_title
;
 Sc(2)O(3), Er(2)O(3), and Y(2)O(3) thin films by MOCVD from volatile
 guanidinate class of rare-earth precursors.
;
_journal_issue 45
_journal_name_full 'Dalton transactions (Cambridge, England : 2003)'
_journal_page_first 13936
_journal_page_last 13947
_journal_paper_doi 10.1039/c2dt31219k
_journal_volume 41
_journal_year 2012
_chemical_formula_sum 'C27 H60 Er N9'
_chemical_formula_weight 678.10
_chemical_name_systematic
;
?
;
_space_group_IT_number 2
_symmetry_cell_setting triclinic
_symmetry_space_group_name_Hall '-P 1'
_symmetry_space_group_name_H-M 'P -1'
_atom_sites_solution_hydrogens geom
_atom_sites_solution_primary direct
_atom_sites_solution_secondary difmap
_audit_creation_method SHELXL-97
_cell_angle_alpha 91.563(5)
_cell_angle_beta 95.488(5)
_cell_angle_gamma 115.364(7)
_cell_formula_units_Z 2
_cell_length_a 10.7927(8)
_cell_length_b 11.2679(8)
_cell_length_c 16.2633(8)
_cell_measurement_reflns_used 6315
_cell_measurement_temperature 240(2)
_cell_measurement_theta_max 27.499
_cell_measurement_theta_min 2.571
_cell_volume 1773.8(2)
_computing_cell_refinement 'CrysAlis RED 171_33_34d, Oxford Diffraction'
_computing_data_collection 'CrysAlis CCD 171_33_34d, Oxford Diffraction'
_computing_data_reduction 'CrysAlis RED 171_33_34d, Oxford Diffraction'
_computing_molecular_graphics SHELXL-97
_computing_publication_material SHELXL-97
_computing_structure_refinement 'SHELXL-97 (Sheldrick, 1997)'
_computing_structure_solution 'SHELXS-97 (Sheldrick, 1990)'
_diffrn_ambient_temperature 240(2)
_diffrn_measured_fraction_theta_full 0.998
_diffrn_measured_fraction_theta_max 0.998
_diffrn_measurement_device_type 'Sapphire2-CCD, Oxford Diffraction'
_diffrn_measurement_method '651 images at 1.0 deg. in \w and 30 sec.'
_diffrn_radiation_monochromator graphite
_diffrn_radiation_source 'Enhance (Mo) X-ray Source'
_diffrn_radiation_type MoK\a
_diffrn_radiation_wavelength 0.71073
_diffrn_reflns_av_R_equivalents 0.0457
_diffrn_reflns_av_sigmaI/netI 0.0933
_diffrn_reflns_limit_h_max 12
_diffrn_reflns_limit_h_min -12
_diffrn_reflns_limit_k_max 13
_diffrn_reflns_limit_k_min -13
_diffrn_reflns_limit_l_max 19
_diffrn_reflns_limit_l_min -19
_diffrn_reflns_number 17795
_diffrn_reflns_theta_full 25.00
_diffrn_reflns_theta_max 25.00
_diffrn_reflns_theta_min 3.09
_exptl_absorpt_coefficient_mu 2.393
_exptl_absorpt_correction_T_max 0.880
_exptl_absorpt_correction_T_min 0.840
_exptl_absorpt_correction_type empirical
_exptl_absorpt_process_details abspack
_exptl_crystal_colour colourless
_exptl_crystal_density_diffrn 1.270
_exptl_crystal_density_method 'not measured'
_exptl_crystal_description prism
_exptl_crystal_F_000 706
_exptl_crystal_size_max 0.13
_exptl_crystal_size_mid 0.06
_exptl_crystal_size_min 0.05
_refine_diff_density_max 1.056
_refine_diff_density_min -0.597
_refine_diff_density_rms 0.079
_refine_ls_extinction_method none
_refine_ls_goodness_of_fit_ref 0.767
_refine_ls_hydrogen_treatment constr
_refine_ls_matrix_type full
_refine_ls_number_parameters 340
_refine_ls_number_reflns 6240
_refine_ls_number_restraints 0
_refine_ls_restrained_S_all 0.767
_refine_ls_R_factor_all 0.0433
_refine_ls_R_factor_gt 0.0278
_refine_ls_shift/su_max 0.001
_refine_ls_shift/su_mean 0.000
_refine_ls_structure_factor_coef Fsqd
_refine_ls_weighting_details 'calc w=1/[\s^2^(Fo^2^)+(0.0071P)^2^+0.0000P] where P=(Fo^2^+2Fc^2^)/3'
_refine_ls_weighting_scheme calc
_refine_ls_wR_factor_gt 0.0368
_refine_ls_wR_factor_ref 0.0377
_reflns_number_gt 4795
_reflns_number_total 6240
_reflns_threshold_expression >2sigma(I)
_cod_data_source_file c2dt31219k.txt
_cod_data_source_block cvd317c
_cod_original_sg_symbol_H-M P-1
_cod_database_code 7020315

loop_
_symmetry_equiv_pos_as_xyz
'x, y, z'
'-x, -y, -z'

loop_
_atom_site_label
_atom_site_type_symbol
_atom_site_fract_x
_atom_site_fract_y
_atom_site_fract_z
_atom_site_U_iso_or_equiv
_atom_site_adp_type
_atom_site_occupancy
_atom_site_symmetry_multiplicity
_atom_site_calc_flag
_atom_site_refinement_flags
Er1 Er 0.183577(19) 0.874340(17) 0.246447(11) 0.02413(5) Uani 1 1 d .
N1 N -0.0595(3) 0.7766(2) 0.22383(16) 0.0276(7) Uani 1 1 d .
N2 N 0.0586(3) 0.7870(2) 0.11521(16) 0.0302(7) Uani 1 1 d .
N3 N -0.1886(3) 0.6883(3) 0.09038(17) 0.0356(8) Uani 1 1 d .
N4 N 0.2549(3) 0.7104(2) 0.28349(16) 0.0301(7) Uani 1 1 d .
N5 N 0.2163(3) 0.8270(2) 0.38476(15) 0.0266(7) Uani 1 1 d .
N6 N 0.2836(3) 0.6579(3) 0.42437(17) 0.0405(8) Uani 1 1 d .
N7 N 0.3909(3) 1.0423(3) 0.21214(16) 0.0299(7) Uani 1 1 d .
N8 N 0.2337(3) 1.0996(2) 0.26068(16) 0.0266(7) Uani 1 1 d .
N9 N 0.4420(3) 1.2719(3) 0.22598(19) 0.0406(8) Uani 1 1 d .
C70 C 0.5360(4) 1.0675(4) 0.2104(2) 0.0392(11) Uani 1 1 d .
H70A H 0.5915 1.1622 0.2037 0.047 Uiso 1 1 calc R
C40 C 0.2396(4) 0.5825(3) 0.2482(2) 0.0347(10) Uani 1 1 d .
H40A H 0.2513 0.5303 0.2938 0.042 Uiso 1 1 calc R
C20 C 0.0802(4) 0.8145(3) 0.0282(2) 0.0348(10) Uani 1 1 d .
H20A H -0.0111 0.7868 -0.0047 0.042 Uiso 1 1 calc R
C10 C -0.1764(3) 0.7046(3) 0.2702(2) 0.0333(9) Uani 1 1 d .
H10A H -0.2579 0.6491 0.2305 0.040 Uiso 1 1 calc R
C50 C 0.2539(4) 0.8955(3) 0.4683(2) 0.0354(10) Uani 1 1 d .
H50A H 0.2979 0.8519 0.5047 0.043 Uiso 1 1 calc R
C3 C 0.3568(4) 1.1394(3) 0.2337(2) 0.0278(9) Uani 1 1 d .
C12 C -0.1406(4) 0.6156(3) 0.3278(2) 0.0590(12) Uani 1 1 d .
H12A H -0.1187 0.5552 0.2953 0.089 Uiso 1 1 calc R
H12B H -0.2190 0.5660 0.3571 0.089 Uiso 1 1 calc R
H12C H -0.0616 0.6693 0.3674 0.089 Uiso 1 1 calc R
C22 C 0.1645(4) 0.9609(3) 0.0214(2) 0.0453(10) Uani 1 1 d .
H22A H 0.1179 1.0092 0.0439 0.068 Uiso 1 1 calc R
H22B H 0.1743 0.9778 -0.0364 0.068 Uiso 1 1 calc R
H22C H 0.2551 0.9893 0.0523 0.068 Uiso 1 1 calc R
C21 C 0.1511(4) 0.7367(3) -0.0067(2) 0.0559(12) Uani 1 1 d .
H21A H 0.0960 0.6435 -0.0019 0.084 Uiso 1 1 calc R
H21B H 0.2416 0.7642 0.0241 0.084 Uiso 1 1 calc R
H21C H 0.1608 0.7527 -0.0645 0.084 Uiso 1 1 calc R
C41 C 0.0982(4) 0.5067(3) 0.1995(2) 0.0611(13) Uani 1 1 d .
H41A H 0.0274 0.4921 0.2358 0.092 Uiso 1 1 calc R
H41B H 0.0900 0.4226 0.1773 0.092 Uiso 1 1 calc R
H41C H 0.0867 0.5570 0.1544 0.092 Uiso 1 1 calc R
C90 C 0.4838(4) 1.3637(4) 0.2978(3) 0.0641(13) Uani 1 1 d .
H90A H 0.4317 1.3211 0.3424 0.096 Uiso 1 1 calc R
H90B H 0.4663 1.4389 0.2843 0.096 Uiso 1 1 calc R
H90C H 0.5816 1.3931 0.3149 0.096 Uiso 1 1 calc R
C31 C -0.2991(4) 0.7287(3) 0.0936(2) 0.0492(11) Uani 1 1 d .
H31A H -0.2720 0.7994 0.1366 0.074 Uiso 1 1 calc R
H31B H -0.3820 0.6544 0.1057 0.074 Uiso 1 1 calc R
H31C H -0.3171 0.7592 0.0406 0.074 Uiso 1 1 calc R
C2 C 0.2522(3) 0.7316(3) 0.3649(2) 0.0282(9) Uani 1 1 d .
C60 C 0.4017(4) 0.6299(3) 0.4233(2) 0.0513(11) Uani 1 1 d .
H60A H 0.4527 0.6719 0.3781 0.077 Uiso 1 1 calc R
H60B H 0.3711 0.5354 0.4157 0.077 Uiso 1 1 calc R
H60C H 0.4609 0.6635 0.4754 0.077 Uiso 1 1 calc R
C72 C 0.5921(4) 1.0315(5) 0.2904(3) 0.0951(17) Uani 1 1 d .
H72A H 0.5847 1.0828 0.3370 0.143 Uiso 1 1 calc R
H72B H 0.6882 1.0502 0.2885 0.143 Uiso 1 1 calc R
H72C H 0.5392 0.9384 0.2969 0.143 Uiso 1 1 calc R
C11 C -0.2108(4) 0.7998(4) 0.3202(2) 0.0635(13) Uani 1 1 d .
H11A H -0.2333 0.8557 0.2833 0.095 Uiso 1 1 calc R
H11B H -0.1319 0.8539 0.3598 0.095 Uiso 1 1 calc R
H11C H -0.2893 0.7506 0.3495 0.095 Uiso 1 1 calc R
C51 C 0.3565(4) 1.0383(3) 0.4649(2) 0.0459(10) Uani 1 1 d .
H51A H 0.4373 1.0417 0.4416 0.069 Uiso 1 1 calc R
H51B H 0.3837 1.0814 0.5205 0.069 Uiso 1 1 calc R
H51C H 0.3139 1.0829 0.4305 0.069 Uiso 1 1 calc R
C81 C 0.0322(4) 1.1249(3) 0.1996(2) 0.0546(12) Uani 1 1 d .
H81A H 0.0564 1.1140 0.1449 0.082 Uiso 1 1 calc R
H81B H -0.0136 1.1826 0.1983 0.082 Uiso 1 1 calc R
H81C H -0.0294 1.0398 0.2165 0.082 Uiso 1 1 calc R
C82 C 0.1252(4) 1.2021(4) 0.3463(2) 0.0576(12) Uani 1 1 d .
H82A H 0.2088 1.2405 0.3851 0.086 Uiso 1 1 calc R
H82B H 0.0638 1.1171 0.3635 0.086 Uiso 1 1 calc R
H82C H 0.0796 1.2600 0.3453 0.086 Uiso 1 1 calc R
C52 C 0.1266(4) 0.8891(4) 0.5049(2) 0.0609(12) Uani 1 1 d .
H52A H 0.0615 0.7978 0.5069 0.091 Uiso 1 1 calc R
H52B H 0.0837 0.9335 0.4705 0.091 Uiso 1 1 calc R
H52C H 0.1535 0.9320 0.5605 0.091 Uiso 1 1 calc R
C91 C 0.5113(4) 1.3186(3) 0.1535(2) 0.0613(12) Uani 1 1 d .
H91A H 0.6095 1.3453 0.1671 0.092 Uiso 1 1 calc R
H91B H 0.4962 1.3932 0.1355 0.092 Uiso 1 1 calc R
H91C H 0.4746 1.2485 0.1095 0.092 Uiso 1 1 calc R
C61 C 0.1976(4) 0.6039(3) 0.4887(2) 0.0584(12) Uani 1 1 d .
H61A H 0.1163 0.6202 0.4799 0.088 Uiso 1 1 calc R
H61B H 0.2487 0.6452 0.5421 0.088 Uiso 1 1 calc R
H61C H 0.1697 0.5097 0.4876 0.088 Uiso 1 1 calc R
C42 C 0.3513(4) 0.6055(4) 0.1905(2) 0.0564(12) Uani 1 1 d .
H42A H 0.4419 0.6540 0.2214 0.085 Uiso 1 1 calc R
H42B H 0.3395 0.6556 0.1453 0.085 Uiso 1 1 calc R
H42C H 0.3430 0.5212 0.1683 0.085 Uiso 1 1 calc R
C71 C 0.5477(4) 0.9875(4) 0.1386(3) 0.0867(16) Uani 1 1 d .
H71A H 0.5121 1.0102 0.0874 0.130 Uiso 1 1 calc R
H71B H 0.4948 0.8946 0.1452 0.130 Uiso 1 1 calc R
H71C H 0.6439 1.0063 0.1368 0.130 Uiso 1 1 calc R
C1 C -0.0645(4) 0.7499(3) 0.1423(2) 0.0289(9) Uani 1 1 d .
C30 C -0.2128(4) 0.5868(3) 0.0260(2) 0.0554(11) Uani 1 1 d .
H30A H -0.1364 0.5626 0.0308 0.083 Uiso 1 1 calc R
H30B H -0.2204 0.6196 -0.0278 0.083 Uiso 1 1 calc R
H30C H -0.2978 0.5100 0.0321 0.083 Uiso 1 1 calc R
C80 C 0.1617(4) 1.1847(3) 0.2606(2) 0.0323(10) Uani 1 1 d .
H80A H 0.2232 1.2721 0.2433 0.039 Uiso 1 1 calc R

loop_
_atom_site_aniso_label
_atom_site_aniso_U_11
_atom_site_aniso_U_22
_atom_site_aniso_U_33
_atom_site_aniso_U_23
_atom_site_aniso_U_13
_atom_site_aniso_U_12
Er1 0.02632(10) 0.02130(8) 0.02462(9) 0.00378(6) 0.00307(6) 0.01005(7)
N1 0.0296(19) 0.0249(16) 0.0241(17) 0.0004(14) 0.0012(14) 0.0084(15)
N2 0.033(2) 0.0345(18) 0.0253(17) 0.0049(14) 0.0051(15) 0.0162(16)
N3 0.027(2) 0.044(2) 0.0309(18) -0.0073(16) -0.0039(15) 0.0129(17)
N4 0.045(2) 0.0263(17) 0.0268(17) 0.0021(14) 0.0057(15) 0.0226(16)
N5 0.0263(19) 0.0314(17) 0.0234(17) 0.0022(14) 0.0019(13) 0.0141(15)
N6 0.049(2) 0.047(2) 0.0336(19) 0.0162(16) 0.0013(16) 0.0277(19)
N7 0.027(2) 0.0288(17) 0.0381(19) 0.0043(14) 0.0085(15) 0.0145(16)
N8 0.026(2) 0.0247(17) 0.0334(18) 0.0070(14) 0.0090(15) 0.0130(15)
N9 0.039(2) 0.0231(17) 0.055(2) 0.0047(17) 0.0192(17) 0.0057(17)
C70 0.029(3) 0.039(2) 0.059(3) 0.020(2) 0.018(2) 0.019(2)
C40 0.046(3) 0.026(2) 0.033(2) 0.0024(19) -0.002(2) 0.018(2)
C20 0.038(3) 0.042(2) 0.023(2) 0.0044(19) 0.0030(18) 0.016(2)
C10 0.014(2) 0.041(2) 0.034(2) 0.002(2) 0.0003(18) 0.002(2)
C50 0.037(3) 0.045(3) 0.025(2) -0.0014(19) -0.0012(18) 0.019(2)
C3 0.029(3) 0.022(2) 0.028(2) 0.0047(17) 0.0005(17) 0.007(2)
C12 0.041(3) 0.064(3) 0.057(3) 0.034(2) 0.004(2) 0.006(2)
C22 0.053(3) 0.045(2) 0.039(2) 0.013(2) 0.011(2) 0.020(2)
C21 0.078(3) 0.062(3) 0.036(2) 0.008(2) 0.020(2) 0.035(3)
C41 0.064(3) 0.037(2) 0.077(3) -0.016(2) -0.014(3) 0.021(3)
C90 0.054(3) 0.037(3) 0.083(4) 0.000(3) -0.004(3) 0.006(2)
C31 0.041(3) 0.055(3) 0.052(3) 0.012(2) -0.007(2) 0.024(2)
C2 0.022(2) 0.025(2) 0.033(2) 0.0076(18) 0.0008(17) 0.0056(18)
C60 0.061(3) 0.042(2) 0.052(3) 0.003(2) -0.017(2) 0.028(2)
C72 0.057(3) 0.183(5) 0.072(4) 0.022(4) 0.006(3) 0.077(4)
C11 0.051(3) 0.077(3) 0.065(3) -0.003(3) 0.028(2) 0.025(3)
C51 0.052(3) 0.040(2) 0.040(2) -0.005(2) -0.004(2) 0.017(2)
C81 0.050(3) 0.053(3) 0.073(3) 0.002(2) -0.005(2) 0.037(3)
C82 0.071(3) 0.070(3) 0.056(3) 0.003(2) 0.020(2) 0.050(3)
C52 0.048(3) 0.082(3) 0.044(3) -0.015(2) 0.014(2) 0.020(3)
C91 0.059(3) 0.046(3) 0.082(3) 0.032(2) 0.027(3) 0.020(2)
C61 0.072(3) 0.055(3) 0.045(3) 0.026(2) 0.012(2) 0.023(3)
C42 0.072(3) 0.051(3) 0.054(3) -0.008(2) 0.009(2) 0.034(3)
C71 0.061(4) 0.127(5) 0.087(4) -0.018(3) 0.029(3) 0.053(4)
C1 0.033(3) 0.022(2) 0.032(2) 0.0035(18) 0.001(2) 0.012(2)
C30 0.046(3) 0.050(3) 0.051(3) -0.010(2) -0.001(2) 0.004(2)
C80 0.028(3) 0.024(2) 0.047(3) 0.0069(19) 0.010(2) 0.012(2)

loop_
_atom_type_symbol
_atom_type_description
_atom_type_scat_dispersion_real
_atom_type_scat_dispersion_imag
_atom_type_scat_source
C C 0.0033 0.0016 'International Tables Vol C Tables 4.2.6.8 and 6.1.1.4'
H H 0.0000 0.0000 'International Tables Vol C Tables 4.2.6.8 and 6.1.1.4'
Er Er -0.2586 4.9576 'International Tables Vol C Tables 4.2.6.8 and 6.1.1.4'
N N 0.0061 0.0033 'International Tables Vol C Tables 4.2.6.8 and 6.1.1.4'

loop_
_geom_angle_atom_site_label_1
_geom_angle_atom_site_label_2
_geom_angle_atom_site_label_3
_geom_angle
N2 Er1 N5 144.63(9)
N2 Er1 N1 57.16(9)
N5 Er1 N1 99.97(9)
N2 Er1 N8 108.21(8)
N5 Er1 N8 102.28(9)
N1 Er1 N8 101.23(9)
N2 Er1 N4 101.47(9)
N5 Er1 N4 57.23(8)
N1 Er1 N4 108.27(9)
N8 Er1 N4 146.26(9)
N2 Er1 N7 102.19(9)
N5 Er1 N7 109.30(9)
N1 Er1 N7 146.32(8)
N8 Er1 N7 57.12(9)
N4 Er1 N7 101.53(9)
N2 Er1 C2 125.25(9)
N5 Er1 C2 28.46(8)
N1 Er1 C2 105.80(9)
N8 Er1 C2 126.52(9)
N4 Er1 C2 28.77(8)
N7 Er1 C2 107.87(9)
N2 Er1 C3 107.57(9)
N5 Er1 C3 107.79(9)
N1 Er1 C3 125.77(9)
N8 Er1 C3 28.41(8)
N4 Er1 C3 125.96(10)
N7 Er1 C3 28.71(8)
C2 Er1 C3 120.76(9)
N2 Er1 C1 28.48(8)
N5 Er1 C1 124.40(9)
N1 Er1 C1 28.67(9)
N8 Er1 C1 106.68(9)
N4 Er1 C1 107.06(9)
N7 Er1 C1 126.30(9)
C2 Er1 C1 119.06(9)
C3 Er1 C1 120.17(9)
C1 N1 C10 122.1(3)
C1 N1 Er1 94.0(2)
C10 N1 Er1 138.2(2)
C1 N2 C20 122.3(3)
C1 N2 Er1 94.3(2)
C20 N2 Er1 136.6(2)
C1 N3 C30 122.7(3)
C1 N3 C31 121.8(3)
C30 N3 C31 115.4(3)
C2 N4 C40 121.2(3)
C2 N4 Er1 93.61(19)
C40 N4 Er1 138.1(2)
C2 N5 C50 122.1(3)
C2 N5 Er1 94.1(2)
C50 N5 Er1 138.5(2)
C2 N6 C61 121.5(3)
C2 N6 C60 121.9(3)
C61 N6 C60 116.5(3)
C3 N7 C70 121.1(3)
C3 N7 Er1 93.7(2)
C70 N7 Er1 138.8(2)
C3 N8 C80 121.4(2)
C3 N8 Er1 94.14(18)
C80 N8 Er1 139.8(2)
C3 N9 C90 119.1(3)
C3 N9 C91 123.0(3)
C90 N9 C91 117.0(3)
N7 C70 C71 109.8(3)
N7 C70 C72 110.7(3)
C71 C70 C72 109.2(3)
N7 C70 H70A 109.0
C71 C70 H70A 109.0
C72 C70 H70A 109.0
N4 C40 C41 110.8(3)
N4 C40 C42 109.3(3)
C41 C40 C42 109.2(3)
N4 C40 H40A 109.1
C41 C40 H40A 109.1
C42 C40 H40A 109.1
N2 C20 C22 110.5(3)
N2 C20 C21 110.4(3)
C22 C20 C21 110.5(3)
N2 C20 H20A 108.5
C22 C20 H20A 108.5
C21 C20 H20A 108.5
N1 C10 C11 110.6(3)
N1 C10 C12 109.5(3)
C11 C10 C12 110.0(3)
N1 C10 H10A 108.9
C11 C10 H10A 108.9
C12 C10 H10A 108.9
N5 C50 C51 110.1(3)
N5 C50 C52 111.0(3)
C51 C50 C52 109.8(3)
N5 C50 H50A 108.6
C51 C50 H50A 108.6
C52 C50 H50A 108.6
N8 C3 N7 115.0(3)
N8 C3 N9 122.3(3)
N7 C3 N9 122.6(3)
N8 C3 Er1 57.45(15)
N7 C3 Er1 57.59(16)
N9 C3 Er1 179.0(2)
C10 C12 H12A 109.5
C10 C12 H12B 109.5
H12A C12 H12B 109.5
C10 C12 H12C 109.5
H12A C12 H12C 109.5
H12B C12 H12C 109.5
C20 C22 H22A 109.5
C20 C22 H22B 109.5
H22A C22 H22B 109.5
C20 C22 H22C 109.5
H22A C22 H22C 109.5
H22B C22 H22C 109.5
C20 C21 H21A 109.5
C20 C21 H21B 109.5
H21A C21 H21B 109.5
C20 C21 H21C 109.5
H21A C21 H21C 109.5
H21B C21 H21C 109.5
C40 C41 H41A 109.5
C40 C41 H41B 109.5
H41A C41 H41B 109.5
C40 C41 H41C 109.5
H41A C41 H41C 109.5
H41B C41 H41C 109.5
N9 C90 H90A 109.5
N9 C90 H90B 109.5
H90A C90 H90B 109.5
N9 C90 H90C 109.5
H90A C90 H90C 109.5
H90B C90 H90C 109.5
N3 C31 H31A 109.5
N3 C31 H31B 109.5
H31A C31 H31B 109.5
N3 C31 H31C 109.5
H31A C31 H31C 109.5
H31B C31 H31C 109.5
N5 C2 N4 115.1(3)
N5 C2 N6 122.5(3)
N4 C2 N6 122.5(3)
N5 C2 Er1 57.45(16)
N4 C2 Er1 57.61(15)
N6 C2 Er1 178.8(2)
N6 C60 H60A 109.5
N6 C60 H60B 109.5
H60A C60 H60B 109.5
N6 C60 H60C 109.5
H60A C60 H60C 109.5
H60B C60 H60C 109.5
C70 C72 H72A 109.5
C70 C72 H72B 109.5
H72A C72 H72B 109.5
C70 C72 H72C 109.5
H72A C72 H72C 109.5
H72B C72 H72C 109.5
C10 C11 H11A 109.5
C10 C11 H11B 109.5
H11A C11 H11B 109.5
C10 C11 H11C 109.5
H11A C11 H11C 109.5
H11B C11 H11C 109.5
C50 C51 H51A 109.5
C50 C51 H51B 109.5
H51A C51 H51B 109.5
C50 C51 H51C 109.5
H51A C51 H51C 109.5
H51B C51 H51C 109.5
C80 C81 H81A 109.5
C80 C81 H81B 109.5
H81A C81 H81B 109.5
C80 C81 H81C 109.5
H81A C81 H81C 109.5
H81B C81 H81C 109.5
C80 C82 H82A 109.5
C80 C82 H82B 109.5
H82A C82 H82B 109.5
C80 C82 H82C 109.5
H82A C82 H82C 109.5
H82B C82 H82C 109.5
C50 C52 H52A 109.5
C50 C52 H52B 109.5
H52A C52 H52B 109.5
C50 C52 H52C 109.5
H52A C52 H52C 109.5
H52B C52 H52C 109.5
N9 C91 H91A 109.5
N9 C91 H91B 109.5
H91A C91 H91B 109.5
N9 C91 H91C 109.5
H91A C91 H91C 109.5
H91B C91 H91C 109.5
N6 C61 H61A 109.5
N6 C61 H61B 109.5
H61A C61 H61B 109.5
N6 C61 H61C 109.5
H61A C61 H61C 109.5
H61B C61 H61C 109.5
C40 C42 H42A 109.5
C40 C42 H42B 109.5
H42A C42 H42B 109.5
C40 C42 H42C 109.5
H42A C42 H42C 109.5
H42B C42 H42C 109.5
C70 C71 H71A 109.5
C70 C71 H71B 109.5
H71A C71 H71B 109.5
C70 C71 H71C 109.5
H71A C71 H71C 109.5
H71B C71 H71C 109.5
N2 C1 N1 114.6(3)
N2 C1 N3 122.9(3)
N1 C1 N3 122.5(3)
N2 C1 Er1 57.24(17)
N1 C1 Er1 57.35(17)
N3 C1 Er1 179.7(2)
N3 C30 H30A 109.5
N3 C30 H30B 109.5
H30A C30 H30B 109.5
N3 C30 H30C 109.5
H30A C30 H30C 109.5
H30B C30 H30C 109.5
N8 C80 C81 109.6(3)
N8 C80 C82 110.7(3)
C81 C80 C82 110.0(3)
N8 C80 H80A 108.9
C81 C80 H80A 108.9
C82 C80 H80A 108.9

loop_
_geom_bond_atom_site_label_1
_geom_bond_atom_site_label_2
_geom_bond_distance
Er1 N2 2.354(3)
Er1 N5 2.355(2)
Er1 N1 2.356(3)
Er1 N8 2.357(2)
Er1 N4 2.358(2)
Er1 N7 2.360(3)
Er1 C2 2.787(3)
Er1 C3 2.789(3)
Er1 C1 2.791(4)
N1 C1 1.342(4)
N1 C10 1.468(4)
N2 C1 1.335(4)
N2 C20 1.476(4)
N3 C1 1.394(4)
N3 C30 1.449(4)
N3 C31 1.451(4)
N4 C2 1.344(4)
N4 C40 1.471(4)
N5 C2 1.331(3)
N5 C50 1.476(4)
N6 C2 1.401(4)
N6 C61 1.437(4)
N6 C60 1.439(4)
N7 C3 1.343(4)
N7 C70 1.470(4)
N8 C3 1.331(4)
N8 C80 1.470(4)
N9 C3 1.396(4)
N9 C90 1.439(4)
N9 C91 1.445(4)
C70 C71 1.504(5)
C70 C72 1.521(4)
C70 H70A 0.9900
C40 C41 1.517(4)
C40 C42 1.538(5)
C40 H40A 0.9900
C20 C22 1.518(4)
C20 C21 1.519(4)
C20 H20A 0.9900
C10 C11 1.517(4)
C10 C12 1.531(4)
C10 H10A 0.9900
C50 C51 1.519(4)
C50 C52 1.523(4)
C50 H50A 0.9900
C12 H12A 0.9700
C12 H12B 0.9700
C12 H12C 0.9700
C22 H22A 0.9700
C22 H22B 0.9700
C22 H22C 0.9700
C21 H21A 0.9700
C21 H21B 0.9700
C21 H21C 0.9700
C41 H41A 0.9700
C41 H41B 0.9700
C41 H41C 0.9700
C90 H90A 0.9700
C90 H90B 0.9700
C90 H90C 0.9700
C31 H31A 0.9700
C31 H31B 0.9700
C31 H31C 0.9700
C60 H60A 0.9700
C60 H60B 0.9700
C60 H60C 0.9700
C72 H72A 0.9700
C72 H72B 0.9700
C72 H72C 0.9700
C11 H11A 0.9700
C11 H11B 0.9700
C11 H11C 0.9700
C51 H51A 0.9700
C51 H51B 0.9700
C51 H51C 0.9700
C81 C80 1.511(4)
C81 H81A 0.9700
C81 H81B 0.9700
C81 H81C 0.9700
C82 C80 1.515(4)
C82 H82A 0.9700
C82 H82B 0.9700
C82 H82C 0.9700
C52 H52A 0.9700
C52 H52B 0.9700
C52 H52C 0.9700
C91 H91A 0.9700
C91 H91B 0.9700
C91 H91C 0.9700
C61 H61A 0.9700
C61 H61B 0.9700
C61 H61C 0.9700
C42 H42A 0.9700
C42 H42B 0.9700
C42 H42C 0.9700
C71 H71A 0.9700
C71 H71B 0.9700
C71 H71C 0.9700
C30 H30A 0.9700
C30 H30B 0.9700
C30 H30C 0.9700
C80 H80A 0.9900

loop_
_geom_torsion_atom_site_label_1
_geom_torsion_atom_site_label_2
_geom_torsion_atom_site_label_3
_geom_torsion_atom_site_label_4
_geom_torsion
N2 Er1 N1 C1 -0.24(16)
N5 Er1 N1 C1 -150.93(17)
N8 Er1 N1 C1 104.29(18)
N4 Er1 N1 C1 -92.31(18)
N7 Er1 N1 C1 58.7(2)
C2 Er1 N1 C1 -122.33(18)
C3 Er1 N1 C1 88.48(19)
N2 Er1 N1 C10 151.1(3)
N5 Er1 N1 C10 0.4(3)
N8 Er1 N1 C10 -104.4(3)
N4 Er1 N1 C10 59.0(3)
N7 Er1 N1 C10 -150.0(3)
C2 Er1 N1 C10 29.0(3)
C3 Er1 N1 C10 -120.2(3)
C1 Er1 N1 C10 151.3(4)
N5 Er1 N2 C1 56.6(2)
N1 Er1 N2 C1 0.24(16)
N8 Er1 N2 C1 -91.57(19)
N4 Er1 N2 C1 104.70(18)
N7 Er1 N2 C1 -150.67(17)
C2 Er1 N2 C1 86.8(2)
C3 Er1 N2 C1 -121.45(18)
N5 Er1 N2 C20 -154.1(3)
N1 Er1 N2 C20 149.5(3)
N8 Er1 N2 C20 57.7(3)
N4 Er1 N2 C20 -106.1(3)
N7 Er1 N2 C20 -1.4(3)
C2 Er1 N2 C20 -123.9(3)
C3 Er1 N2 C20 27.8(3)
C1 Er1 N2 C20 149.2(4)
N2 Er1 N4 C2 -148.64(19)
N5 Er1 N4 C2 0.56(18)
N1 Er1 N4 C2 -89.69(19)
N8 Er1 N4 C2 60.0(3)
N7 Er1 N4 C2 106.21(19)
C3 Er1 N4 C2 89.5(2)
C1 Er1 N4 C2 -119.79(19)
N2 Er1 N4 C40 -0.8(3)
N5 Er1 N4 C40 148.4(4)
N1 Er1 N4 C40 58.2(3)
N8 Er1 N4 C40 -152.1(3)
N7 Er1 N4 C40 -105.9(3)
C2 Er1 N4 C40 147.9(4)
C3 Er1 N4 C40 -122.6(3)
C1 Er1 N4 C40 28.1(3)
N2 Er1 N5 C2 59.6(2)
N1 Er1 N5 C2 104.83(18)
N8 Er1 N5 C2 -151.25(18)
N4 Er1 N5 C2 -0.56(18)
N7 Er1 N5 C2 -92.08(19)
C3 Er1 N5 C2 -122.36(19)
C1 Er1 N5 C2 88.4(2)
N2 Er1 N5 C50 -148.1(3)
N1 Er1 N5 C50 -102.8(3)
N8 Er1 N5 C50 1.1(3)
N4 Er1 N5 C50 151.8(3)
N7 Er1 N5 C50 60.3(3)
C2 Er1 N5 C50 152.4(4)
C3 Er1 N5 C50 30.0(3)
C1 Er1 N5 C50 -119.2(3)
N2 Er1 N7 C3 104.38(19)
N5 Er1 N7 C3 -91.97(19)
N1 Er1 N7 C3 56.9(3)
N8 Er1 N7 C3 0.43(17)
N4 Er1 N7 C3 -151.04(18)
C2 Er1 N7 C3 -121.99(19)
C1 Er1 N7 C3 87.5(2)
N2 Er1 N7 C70 -106.3(3)
N5 Er1 N7 C70 57.4(3)
N1 Er1 N7 C70 -153.7(3)
N8 Er1 N7 C70 149.8(4)
N4 Er1 N7 C70 -1.7(3)
C2 Er1 N7 C70 27.4(4)
C3 Er1 N7 C70 149.4(4)
C1 Er1 N7 C70 -123.1(3)
N2 Er1 N8 C3 -93.42(19)
N5 Er1 N8 C3 104.76(18)
N1 Er1 N8 C3 -152.31(18)
N4 Er1 N8 C3 56.9(3)
N7 Er1 N8 C3 -0.44(17)
C2 Er1 N8 C3 88.2(2)
C1 Er1 N8 C3 -123.27(18)
N2 Er1 N8 C80 60.2(3)
N5 Er1 N8 C80 -101.6(3)
N1 Er1 N8 C80 1.3(3)
N4 Er1 N8 C80 -149.5(3)
N7 Er1 N8 C80 153.2(3)
C2 Er1 N8 C80 -118.2(3)
C3 Er1 N8 C80 153.6(4)
C1 Er1 N8 C80 30.3(3)
C3 N7 C70 C71 -142.6(3)
Er1 N7 C70 C71 73.9(4)
C3 N7 C70 C72 96.8(4)
Er1 N7 C70 C72 -46.7(5)
C2 N4 C40 C41 106.4(4)
Er1 N4 C40 C41 -35.3(5)
C2 N4 C40 C42 -133.1(3)
Er1 N4 C40 C42 85.2(4)
C1 N2 C20 C22 109.6(3)
Er1 N2 C20 C22 -33.3(4)
C1 N2 C20 C21 -127.9(3)
Er1 N2 C20 C21 89.3(3)
C1 N1 C10 C11 -129.2(3)
Er1 N1 C10 C11 85.2(3)
C1 N1 C10 C12 109.4(3)
Er1 N1 C10 C12 -36.2(4)
C2 N5 C50 C51 112.7(3)
Er1 N5 C50 C51 -34.2(4)
C2 N5 C50 C52 -125.4(3)
Er1 N5 C50 C52 87.7(4)
C80 N8 C3 N7 -159.6(3)
Er1 N8 C3 N7 0.7(3)
C80 N8 C3 N9 18.4(5)
Er1 N8 C3 N9 178.8(3)
C80 N8 C3 Er1 -160.3(3)
C70 N7 C3 N8 -157.6(3)
Er1 N7 C3 N8 -0.7(3)
C70 N7 C3 N9 24.3(5)
Er1 N7 C3 N9 -178.8(3)
C70 N7 C3 Er1 -156.9(3)
C90 N9 C3 N8 57.8(4)
C91 N9 C3 N8 -133.9(3)
C90 N9 C3 N7 -124.3(4)
C91 N9 C3 N7 44.0(5)
C90 N9 C3 Er1 136(16)
C91 N9 C3 Er1 -56(16)
N2 Er1 C3 N8 95.95(18)
N5 Er1 C3 N8 -82.90(18)
N1 Er1 C3 N8 34.2(2)
N4 Er1 C3 N8 -144.89(17)
N7 Er1 C3 N8 179.2(3)
C2 Er1 C3 N8 -110.82(19)
C1 Er1 C3 N8 67.9(2)
N2 Er1 C3 N7 -83.29(19)
N5 Er1 C3 N7 97.87(19)
N1 Er1 C3 N7 -145.05(18)
N8 Er1 C3 N7 -179.2(3)
N4 Er1 C3 N7 35.9(2)
C2 Er1 C3 N7 69.9(2)
C1 Er1 C3 N7 -111.36(19)
N2 Er1 C3 N9 17(16)
N5 Er1 C3 N9 -162(16)
N1 Er1 C3 N9 -44(16)
N8 Er1 C3 N9 -79(16)
N4 Er1 C3 N9 136(16)
N7 Er1 C3 N9 101(16)
C2 Er1 C3 N9 170(16)
C1 Er1 C3 N9 -11(16)
C50 N5 C2 N4 -157.8(3)
Er1 N5 C2 N4 0.9(3)
C50 N5 C2 N6 22.7(5)
Er1 N5 C2 N6 -178.5(3)
C50 N5 C2 Er1 -158.7(3)
C40 N4 C2 N5 -156.4(3)
Er1 N4 C2 N5 -0.9(3)
C40 N4 C2 N6 23.1(5)
Er1 N4 C2 N6 178.5(3)
C40 N4 C2 Er1 -155.5(3)
C61 N6 C2 N5 46.4(5)
C60 N6 C2 N5 -135.0(3)
C61 N6 C2 N4 -133.0(3)
C60 N6 C2 N4 45.6(5)
C61 N6 C2 Er1 -40(12)
C60 N6 C2 Er1 139(12)
N2 Er1 C2 N5 -142.33(18)
N1 Er1 C2 N5 -81.69(19)
N8 Er1 C2 N5 35.8(2)
N4 Er1 C2 N5 179.0(3)
N7 Er1 C2 N5 97.69(19)
C3 Er1 C2 N5 69.4(2)
C1 Er1 C2 N5 -109.32(19)
N2 Er1 C2 N4 38.6(2)
N5 Er1 C2 N4 -179.0(3)
N1 Er1 C2 N4 99.29(19)
N8 Er1 C2 N4 -143.23(18)
N7 Er1 C2 N4 -81.3(2)
C3 Er1 C2 N4 -109.6(2)
C1 Er1 C2 N4 71.7(2)
N2 Er1 C2 N6 -56(12)
N5 Er1 C2 N6 87(12)
N1 Er1 C2 N6 5(12)
N8 Er1 C2 N6 123(12)
N4 Er1 C2 N6 -94(12)
N7 Er1 C2 N6 -176(100)
C3 Er1 C2 N6 156(12)
C1 Er1 C2 N6 -23(12)
C20 N2 C1 N1 -155.8(3)
Er1 N2 C1 N1 -0.4(3)
C20 N2 C1 N3 24.3(5)
Er1 N2 C1 N3 179.7(3)
C20 N2 C1 Er1 -155.4(3)
C10 N1 C1 N2 -157.4(3)
Er1 N1 C1 N2 0.4(3)
C10 N1 C1 N3 22.5(4)
Er1 N1 C1 N3 -179.7(3)
C10 N1 C1 Er1 -157.8(3)
C30 N3 C1 N2 41.5(5)
C31 N3 C1 N2 -134.1(3)
C30 N3 C1 N1 -138.4(3)
C31 N3 C1 N1 46.0(4)
C30 N3 C1 Er1 162(100)
C31 N3 C1 Er1 -14(62)
N5 Er1 C1 N2 -144.13(17)
N1 Er1 C1 N2 -179.6(3)
N8 Er1 C1 N2 97.57(18)
N4 Er1 C1 N2 -82.56(18)
N7 Er1 C1 N2 36.5(2)
C2 Er1 C1 N2 -111.11(19)
C3 Er1 C1 N2 70.2(2)
N2 Er1 C1 N1 179.6(3)
N5 Er1 C1 N1 35.4(2)
N8 Er1 C1 N1 -82.86(18)
N4 Er1 C1 N1 97.02(18)
N7 Er1 C1 N1 -143.98(16)
C2 Er1 C1 N1 68.5(2)
C3 Er1 C1 N1 -110.26(18)
N2 Er1 C1 N3 -120(62)
N5 Er1 C1 N3 96(61)
N1 Er1 C1 N3 60(61)
N8 Er1 C1 N3 -23(61)
N4 Er1 C1 N3 157(100)
N7 Er1 C1 N3 -84(61)
C2 Er1 C1 N3 129(61)
C3 Er1 C1 N3 -50(61)
C3 N8 C80 C81 113.7(3)
Er1 N8 C80 C81 -35.0(5)
C3 N8 C80 C82 -124.9(3)
Er1 N8 C80 C82 86.4(4)
